data_7028261
loop_
_publ_author_name
'Chaubey, Bimba'
'Mobin, Shaikh M.'
'Balakrishna, Maravanji S.'

_publ_section_title
;
 P-Cl bond-induced lactamization of 2(2'-hydroxyl)phenyloxazoline to form
 a cyclic phosphinite,
 3-(2-chloroethyl)-2-phenyl-2H-benzo[e][1,3,2]oxaza-phosphinin-4(3H)-one:
 synthesis, structural studies and transition metal complexes.
;
_journal_issue 2
_journal_name_full 'Dalton transactions (Cambridge, England : 2003)'
_journal_page_first 584
_journal_page_last 591
_journal_paper_doi 10.1039/c3dt52223g
_journal_volume 43
_journal_year 2014
_chemical_formula_sum 'C15 H13 Cl N O2 P Se'
_chemical_formula_weight 384.64
_chemical_name_systematic
;
 ?
;
_space_group_IT_number 2
_symmetry_cell_setting triclinic
_symmetry_space_group_name_Hall '-P 1'
_symmetry_space_group_name_H-M 'P -1'
_atom_sites_solution_hydrogens geom
_atom_sites_solution_primary direct
_atom_sites_solution_secondary difmap
_audit_creation_method SHELXL-97
_cell_angle_alpha 80.830(13)
_cell_angle_beta 74.747(11)
_cell_angle_gamma 76.426(10)
_cell_formula_units_Z 2
_cell_length_a 8.8148(8)
_cell_length_b 9.8338(14)
_cell_length_c 9.8496(17)
_cell_measurement_reflns_used 3013
_cell_measurement_temperature 150(2)
_cell_measurement_theta_max 32.6860
_cell_measurement_theta_min 3.5545
_cell_volume 796.4(2)
_computing_cell_refinement 'CrysAlis RED, Oxford Diffraction Ltd.,'
_computing_data_collection 'CrysAlis CCD, Oxford Diffraction Ltd.,'
_computing_data_reduction 'CrysAlis RED, Oxford Diffraction Ltd.,'
_computing_molecular_graphics Ortep3
_computing_publication_material Shelx97
_computing_structure_refinement 'SHELXL-97 (Sheldrick, 1997)'
_computing_structure_solution 'SHELXS-97 (Sheldrick, 1997)'
_diffrn_ambient_temperature 150(2)
_diffrn_detector_area_resol_mean 15.9948
_diffrn_measured_fraction_theta_full 0.984
_diffrn_measured_fraction_theta_max 0.984
_diffrn_measurement_device_type 'OXFORD DIFFRACTION XCALIBUR-S'
_diffrn_measurement_method \w/q-scan
_diffrn_radiation_monochromator graphite
_diffrn_radiation_source 'Enhance (Mo) X-ray Source'
_diffrn_radiation_type MoK\a
_diffrn_radiation_wavelength 0.71073
_diffrn_reflns_av_R_equivalents 0.0296
_diffrn_reflns_av_sigmaI/netI 0.0412
_diffrn_reflns_limit_h_max 10
_diffrn_reflns_limit_h_min -10
_diffrn_reflns_limit_k_max 11
_diffrn_reflns_limit_k_min -11
_diffrn_reflns_limit_l_max 8
_diffrn_reflns_limit_l_min -11
_diffrn_reflns_number 5781
_diffrn_reflns_theta_full 25.00
_diffrn_reflns_theta_max 25.00
_diffrn_reflns_theta_min 3.56
_exptl_absorpt_coefficient_mu 2.628
_exptl_absorpt_correction_T_max 0.6939
_exptl_absorpt_correction_T_min 0.5832
_exptl_absorpt_correction_type multi-scan
_exptl_absorpt_process_details
;
CrysAlis RED, Oxford Diffraction Ltd.,
Version 1.171.31.7 (release 18-10-2006 CrysAlis171 .NET)
(compiled Oct 18 2006,16:28:17)
Empirical absorption correction using spherical harmonics,
 implemented in SCALE3 ABSPACK scaling algorithm.
;
_exptl_crystal_colour colorless
_exptl_crystal_density_diffrn 1.604
_exptl_crystal_density_method 'not measured'
_exptl_crystal_description block
_exptl_crystal_F_000 384
_exptl_crystal_size_max 0.23
_exptl_crystal_size_mid 0.18
_exptl_crystal_size_min 0.15
_refine_diff_density_max 0.702
_refine_diff_density_min -0.447
_refine_diff_density_rms 0.104
_refine_ls_extinction_method none
_refine_ls_goodness_of_fit_ref 1.038
_refine_ls_hydrogen_treatment riding
_refine_ls_matrix_type full
_refine_ls_number_parameters 190
_refine_ls_number_reflns 2780
_refine_ls_number_restraints 0
_refine_ls_restrained_S_all 1.038
_refine_ls_R_factor_all 0.0678
_refine_ls_R_factor_gt 0.0490
_refine_ls_shift/su_max 0.001
_refine_ls_shift/su_mean 0.000
_refine_ls_structure_factor_coef Fsqd
_refine_ls_weighting_details 'calc w=1/[\s^2^(Fo^2^)+(0.1106P)^2^+0.0000P] where P=(Fo^2^+2Fc^2^)/3'
_refine_ls_weighting_scheme calc
_refine_ls_wR_factor_gt 0.1504
_refine_ls_wR_factor_ref 0.1636
_reflns_number_gt 1955
_reflns_number_total 2780
_reflns_threshold_expression >2sigma(I)
_cod_data_source_file c3dt52223g.txt
_cod_data_source_block msb053
_cod_depositor_comments
;
The following automatic conversions were performed:

'_symmetry_cell_setting' value 'Triclinic' changed to 'triclinic'
according to
/usr/data/users/saulius/automatic-downloads/current/RSC/lib/dictionaries/cif_core.dic
dictionary named 'cif_core.dic' version 2.4.2 from 2011-04-26.

Automatic conversion script
Id: cif_fix_values 2281 2013-09-26 08:29:07Z andrius 
;
_cod_original_cell_volume 796.36(19)
_cod_database_code 7028261

loop_
_symmetry_equiv_pos_as_xyz
'x, y, z'
'-x, -y, -z'

loop_
_atom_site_label
_atom_site_type_symbol
_atom_site_fract_x
_atom_site_fract_y
_atom_site_fract_z
_atom_site_U_iso_or_equiv
_atom_site_adp_type
_atom_site_occupancy
_atom_site_symmetry_multiplicity
_atom_site_calc_flag
_atom_site_refinement_flags
P1 P 0.68619(14) 0.26091(11) 1.19998(12) 0.0485(3) Uani 1 1 d .
Se1 Se 0.46489(6) 0.27342(6) 1.33884(6) 0.0762(3) Uani 1 1 d .
Cl1 Cl 0.9327(2) -0.17514(15) 1.49171(19) 0.0989(6) Uani 1 1 d .
O1 O 0.6813(4) 0.3216(3) 1.0393(3) 0.0567(8) Uani 1 1 d .
O2 O 0.8513(5) -0.1015(4) 1.0679(4) 0.0805(12) Uani 1 1 d .
N1 N 0.7924(4) 0.0965(4) 1.1760(4) 0.0534(9) Uani 1 1 d .
C1 C 0.8217(5) 0.3552(4) 1.2337(5) 0.0512(11) Uani 1 1 d .
C2 C 0.7700(6) 0.4373(5) 1.3453(5) 0.0627(13) Uani 1 1 d .
H2 H 0.6671 0.4396 1.4078 0.075 Uiso 1 1 calc R
C3 C 0.8749(7) 0.5168(6) 1.3628(7) 0.0771(16) Uani 1 1 d .
H3 H 0.8419 0.5761 1.4369 0.093 Uiso 1 1 calc R
C4 C 1.0234(7) 0.5101(5) 1.2750(7) 0.0751(15) Uani 1 1 d .
H4 H 1.0932 0.5640 1.2896 0.090 Uiso 1 1 calc R
C5 C 1.0745(7) 0.4268(6) 1.1655(6) 0.0732(14) Uani 1 1 d .
H5 H 1.1786 0.4230 1.1049 0.088 Uiso 1 1 calc R
C6 C 0.9723(6) 0.3485(5) 1.1447(5) 0.0618(12) Uani 1 1 d .
H6 H 1.0059 0.2905 1.0694 0.074 Uiso 1 1 calc R
C7 C 0.6486(5) 0.2423(5) 0.9499(5) 0.0502(10) Uani 1 1 d .
C8 C 0.5727(7) 0.3141(6) 0.8456(6) 0.0737(15) Uani 1 1 d .
H8 H 0.5385 0.4135 0.8392 0.088 Uiso 1 1 calc R
C9 C 0.5483(8) 0.2361(7) 0.7506(6) 0.0847(18) Uani 1 1 d .
H9 H 0.4999 0.2830 0.6757 0.102 Uiso 1 1 calc R
C10 C 0.5927(7) 0.0927(6) 0.7630(6) 0.0730(15) Uani 1 1 d .
H10 H 0.5712 0.0406 0.6994 0.088 Uiso 1 1 calc R
C11 C 0.6678(6) 0.0242(5) 0.8665(5) 0.0602(12) Uani 1 1 d .
H11 H 0.7005 -0.0753 0.8726 0.072 Uiso 1 1 calc R
C12 C 0.6977(5) 0.0974(4) 0.9636(5) 0.0478(10) Uani 1 1 d .
C13 C 0.7864(6) 0.0213(5) 1.0703(5) 0.0548(11) Uani 1 1 d .
C14 C 0.8905(8) 0.0172(6) 1.2803(6) 0.0755(15) Uani 1 1 d .
H14A H 0.9920 -0.0392 1.2292 0.091 Uiso 1 1 calc R
H14B H 0.9172 0.0844 1.3308 0.091 Uiso 1 1 calc R
C15 C 0.7978(8) -0.0739(8) 1.3799(7) 0.0934(19) Uani 1 1 d .
H15A H 0.7642 -0.1375 1.3302 0.112 Uiso 1 1 calc R
H15B H 0.7007 -0.0182 1.4379 0.112 Uiso 1 1 calc R

loop_
_atom_site_aniso_label
_atom_site_aniso_U_11
_atom_site_aniso_U_22
_atom_site_aniso_U_33
_atom_site_aniso_U_23
_atom_site_aniso_U_13
_atom_site_aniso_U_12
P1 0.0603(7) 0.0367(6) 0.0510(7) -0.0110(5) -0.0171(6) -0.0057(5)
Se1 0.0695(4) 0.0678(4) 0.0861(5) -0.0208(3) 0.0015(3) -0.0175(3)
Cl1 0.1650(17) 0.0555(8) 0.1050(12) 0.0117(7) -0.0904(12) -0.0253(9)
O1 0.076(2) 0.0434(16) 0.057(2) -0.0049(14) -0.0258(17) -0.0130(15)
O2 0.112(3) 0.0472(19) 0.086(3) -0.0316(18) -0.043(2) 0.0144(19)
N1 0.070(2) 0.0407(19) 0.054(2) -0.0140(16) -0.0272(19) -0.0009(17)
C1 0.066(3) 0.038(2) 0.054(3) -0.0128(19) -0.023(2) -0.005(2)
C2 0.069(3) 0.056(3) 0.065(3) -0.024(2) -0.016(3) -0.004(2)
C3 0.098(4) 0.058(3) 0.094(4) -0.029(3) -0.044(4) -0.014(3)
C4 0.083(4) 0.061(3) 0.098(5) -0.012(3) -0.040(4) -0.023(3)
C5 0.074(3) 0.078(4) 0.077(4) -0.006(3) -0.024(3) -0.027(3)
C6 0.068(3) 0.058(3) 0.059(3) -0.015(2) -0.014(3) -0.007(2)
C7 0.054(2) 0.054(3) 0.047(3) -0.008(2) -0.014(2) -0.017(2)
C8 0.098(4) 0.063(3) 0.075(4) -0.002(3) -0.044(3) -0.021(3)
C9 0.106(5) 0.098(5) 0.070(4) -0.003(3) -0.051(4) -0.028(4)
C10 0.082(3) 0.088(4) 0.063(3) -0.024(3) -0.025(3) -0.026(3)
C11 0.065(3) 0.061(3) 0.062(3) -0.020(2) -0.016(3) -0.018(2)
C12 0.051(2) 0.050(2) 0.044(2) -0.0132(19) -0.006(2) -0.015(2)
C13 0.065(3) 0.048(3) 0.052(3) -0.015(2) -0.011(2) -0.008(2)
C14 0.097(4) 0.071(3) 0.071(4) -0.015(3) -0.022(3) -0.034(3)
C15 0.087(4) 0.119(5) 0.081(4) -0.017(4) -0.022(4) -0.029(4)

loop_
_atom_type_symbol
_atom_type_description
_atom_type_scat_dispersion_real
_atom_type_scat_dispersion_imag
_atom_type_scat_source
C C 0.0033 0.0016 'International Tables Vol C Tables 4.2.6.8 and 6.1.1.4'
H H 0.0000 0.0000 'International Tables Vol C Tables 4.2.6.8 and 6.1.1.4'
N N 0.0061 0.0033 'International Tables Vol C Tables 4.2.6.8 and 6.1.1.4'
O O 0.0106 0.0060 'International Tables Vol C Tables 4.2.6.8 and 6.1.1.4'
Cl Cl 0.1484 0.1585 'International Tables Vol C Tables 4.2.6.8 and 6.1.1.4'
Se Se -0.0929 2.2259 'International Tables Vol C Tables 4.2.6.8 and 6.1.1.4'
P P 0.1023 0.0942 'International Tables Vol C Tables 4.2.6.8 and 6.1.1.4'

loop_
_geom_angle_atom_site_label_1
_geom_angle_atom_site_label_2
_geom_angle_atom_site_label_3
_geom_angle
O1 P1 N1 100.35(17)
O1 P1 C1 101.34(19)
N1 P1 C1 105.75(19)
O1 P1 Se1 114.79(13)
N1 P1 Se1 115.28(15)
C1 P1 Se1 117.13(16)
C7 O1 P1 121.0(3)
C13 N1 C14 115.9(4)
C13 N1 P1 123.5(3)
C14 N1 P1 120.3(3)
C6 C1 C2 121.6(4)
C6 C1 P1 119.3(3)
C2 C1 P1 119.0(4)
C1 C2 C3 117.5(5)
C1 C2 H2 121.2
C3 C2 H2 121.2
C4 C3 C2 120.8(5)
C4 C3 H3 119.6
C2 C3 H3 119.6
C3 C4 C5 121.2(5)
C3 C4 H4 119.4
C5 C4 H4 119.4
C4 C5 C6 119.2(5)
C4 C5 H5 120.4
C6 C5 H5 120.4
C1 C6 C5 119.6(5)
C1 C6 H6 120.2
C5 C6 H6 120.2
C8 C7 C12 122.6(4)
C8 C7 O1 117.4(4)
C12 C7 O1 119.9(4)
C7 C8 C9 117.7(5)
C7 C8 H8 121.1
C9 C8 H8 121.1
C10 C9 C8 121.0(5)
C10 C9 H9 119.5
C8 C9 H9 119.5
C11 C10 C9 120.2(5)
C11 C10 H10 119.9
C9 C10 H10 119.9
C10 C11 C12 121.3(5)
C10 C11 H11 119.4
C12 C11 H11 119.4
C7 C12 C11 117.2(4)
C7 C12 C13 122.6(4)
C11 C12 C13 120.1(4)
O2 C13 N1 120.4(4)
O2 C13 C12 122.4(4)
N1 C13 C12 117.2(4)
C15 C14 N1 108.7(5)
C15 C14 H14A 109.9
N1 C14 H14A 109.9
C15 C14 H14B 109.9
N1 C14 H14B 109.9
H14A C14 H14B 108.3
C14 C15 Cl1 105.3(4)
C14 C15 H15A 110.7
Cl1 C15 H15A 110.7
C14 C15 H15B 110.7
Cl1 C15 H15B 110.7
H15A C15 H15B 108.8

loop_
_geom_bond_atom_site_label_1
_geom_bond_atom_site_label_2
_geom_bond_distance
P1 O1 1.608(3)
P1 N1 1.686(3)
P1 C1 1.796(4)
P1 Se1 2.0563(13)
Cl1 C15 1.845(6)
O1 C7 1.388(5)
O2 C13 1.210(6)
N1 C13 1.388(5)
N1 C14 1.518(7)
C1 C6 1.379(7)
C1 C2 1.383(6)
C2 C3 1.401(7)
C2 H2 0.9500
C3 C4 1.359(8)
C3 H3 0.9500
C4 C5 1.375(8)
C4 H4 0.9500
C5 C6 1.385(7)
C5 H5 0.9500
C6 H6 0.9500
C7 C8 1.382(6)
C7 C12 1.384(6)
C8 C9 1.387(7)
C8 H8 0.9500
C9 C10 1.367(8)
C9 H9 0.9500
C10 C11 1.363(7)
C10 H10 0.9500
C11 C12 1.394(6)
C11 H11 0.9500
C12 C13 1.478(6)
C14 C15 1.440(8)
C14 H14A 0.9900
C14 H14B 0.9900
C15 H15A 0.9900
C15 H15B 0.9900

loop_
_geom_torsion_atom_site_label_1
_geom_torsion_atom_site_label_2
_geom_torsion_atom_site_label_3
_geom_torsion_atom_site_label_4
_geom_torsion
N1 P1 O1 C7 44.3(3)
C1 P1 O1 C7 152.9(3)
Se1 P1 O1 C7 -79.9(3)
O1 P1 N1 C13 -32.1(4)
C1 P1 N1 C13 -137.1(4)
Se1 P1 N1 C13 91.8(4)
O1 P1 N1 C14 153.5(4)
C1 P1 N1 C14 48.5(4)
Se1 P1 N1 C14 -82.6(4)
O1 P1 C1 C6 -55.2(4)
N1 P1 C1 C6 49.1(4)
Se1 P1 C1 C6 179.1(3)
O1 P1 C1 C2 122.3(4)
N1 P1 C1 C2 -133.4(4)
Se1 P1 C1 C2 -3.4(4)
C6 C1 C2 C3 1.6(7)
P1 C1 C2 C3 -175.8(4)
C1 C2 C3 C4 -1.6(8)
C2 C3 C4 C5 0.8(9)
C3 C4 C5 C6 0.0(9)
C2 C1 C6 C5 -0.8(7)
P1 C1 C6 C5 176.6(4)
C4 C5 C6 C1 0.0(8)
P1 O1 C7 C8 149.9(4)
P1 O1 C7 C12 -32.8(5)
C12 C7 C8 C9 -1.0(8)
O1 C7 C8 C9 176.2(5)
C7 C8 C9 C10 2.3(9)
C8 C9 C10 C11 -2.6(9)
C9 C10 C11 C12 1.5(8)
C8 C7 C12 C11 0.1(7)
O1 C7 C12 C11 -177.1(4)
C8 C7 C12 C13 176.7(5)
O1 C7 C12 C13 -0.5(6)
C10 C11 C12 C7 -0.3(7)
C10 C11 C12 C13 -177.0(5)
C14 N1 C13 O2 2.9(7)
P1 N1 C13 O2 -171.8(4)
C14 N1 C13 C12 -177.4(4)
P1 N1 C13 C12 7.9(6)
C7 C12 C13 O2 -167.9(5)
C11 C12 C13 O2 8.6(7)
C7 C12 C13 N1 12.4(6)
C11 C12 C13 N1 -171.1(4)
C13 N1 C14 C15 -77.8(6)
P1 N1 C14 C15 97.0(5)
N1 C14 C15 Cl1 175.5(3)
